data_7001316
loop_
_publ_author_name
'Yuan, Ling'
'Qin, Chao'
'Wang, Xinlong'
'Li, Yangguang'
'Wang, Enbo'

_publ_section_title
;
 A series of novel organic--inorganic hybrids based on
 \a-[AlW12O40]5&#x2212; polyoxoanions and transition-metal organoamine
 complexes
;
_journal_issue 21
_journal_name_full 'Dalton Transactions'
_journal_page_first 4169
_journal_page_last 4175
_journal_paper_doi 10.1039/b818535b
_journal_year 2009
_chemical_formula_sum 'C130 H110 Al2 Co5 N26 O83 W24'
_chemical_formula_weight 8125.45
_chemical_name_systematic
;
?
;
_space_group_IT_number 15
_symmetry_cell_setting monoclinic
_symmetry_space_group_name_Hall '-C 2yc'
_symmetry_space_group_name_H-M 'C 1 2/c 1'
_atom_sites_solution_hydrogens geom
_atom_sites_solution_primary direct
_atom_sites_solution_secondary difmap
_audit_creation_method SHELXL-97
_cell_angle_alpha 90.00
_cell_angle_beta 90.67(3)
_cell_angle_gamma 90.00
_cell_formula_units_Z 4
_cell_length_a 46.579(9)
_cell_length_b 14.298(3)
_cell_length_c 25.889(5)
_cell_measurement_reflns_used 71078
_cell_measurement_temperature 298(2)
_cell_measurement_theta_max 26.37
_cell_measurement_theta_min 3.03
_cell_volume 17241(6)
_computing_cell_refinement 'Bruker SMART'
_computing_data_collection 'Bruker SMART'
_computing_data_reduction 'Bruker SAINT'
_computing_molecular_graphics 'Bruker SHELXTL'
_computing_publication_material 'Bruker SHELXTL'
_computing_structure_refinement 'SHELXL-97 (Sheldrick, 1997)'
_computing_structure_solution 'SHELXS-97 (Sheldrick, 1990)'
_diffrn_ambient_temperature 298(2)
_diffrn_detector_area_resol_mean 0.01
_diffrn_measured_fraction_theta_full 0.985
_diffrn_measured_fraction_theta_max 0.985
_diffrn_measurement_device_type 'Rigaku R-AXIS RAPID IP'
_diffrn_measurement_method Oscillation
_diffrn_radiation_monochromator graphite
_diffrn_radiation_source 'Rotation anode'
_diffrn_radiation_type MoK\a
_diffrn_radiation_wavelength 0.71073
_diffrn_reflns_av_R_equivalents 0.1375
_diffrn_reflns_av_sigmaI/netI 0.1159
_diffrn_reflns_limit_h_max 58
_diffrn_reflns_limit_h_min -53
_diffrn_reflns_limit_k_max 17
_diffrn_reflns_limit_k_min -17
_diffrn_reflns_limit_l_max 32
_diffrn_reflns_limit_l_min -32
_diffrn_reflns_number 71078
_diffrn_reflns_theta_full 26.37
_diffrn_reflns_theta_max 26.37
_diffrn_reflns_theta_min 3.03
_diffrn_standards_decay_% 0
_diffrn_standards_interval_count 0
_diffrn_standards_interval_time 0
_diffrn_standards_number 0
_exptl_absorpt_coefficient_mu 16.512
_exptl_absorpt_correction_T_max 0.071
_exptl_absorpt_correction_T_min 0.038
_exptl_absorpt_correction_type numerical
_exptl_absorpt_process_details 'ABSCOR by T.Higashi 8 March, 1995'
_exptl_crystal_colour red
_exptl_crystal_density_diffrn 3.130
_exptl_crystal_density_method 'not measured'
_exptl_crystal_description block
_exptl_crystal_F_000 14692
_exptl_crystal_size_max 0.22
_exptl_crystal_size_mid 0.19
_exptl_crystal_size_min 0.16
_platon_squeeze_details
;
?
;
_refine_diff_density_max 3.382
_refine_diff_density_min -2.952
_refine_diff_density_rms 0.415
_refine_ls_extinction_method none
_refine_ls_goodness_of_fit_ref 1.041
_refine_ls_hydrogen_treatment constr
_refine_ls_matrix_type full
_refine_ls_number_parameters 834
_refine_ls_number_reflns 17379
_refine_ls_number_restraints 102
_refine_ls_restrained_S_all 1.039
_refine_ls_R_factor_all 0.1137
_refine_ls_R_factor_gt 0.0663
_refine_ls_shift/su_max 0.000
_refine_ls_shift/su_mean 0.000
_refine_ls_structure_factor_coef Fsqd
_refine_ls_weighting_details 'calc w=1/[\s^2^(Fo^2^)+(0.0545P)^2^+0.0000P] where P=(Fo^2^+2Fc^2^)/3'
_refine_ls_weighting_scheme calc
_refine_ls_wR_factor_gt 0.1229
_refine_ls_wR_factor_ref 0.1379
_reflns_number_gt 11351
_reflns_number_total 17379
_reflns_threshold_expression >2sigma(I)
_cod_data_source_file b818535b.txt
_cod_data_source_block sa3
_cod_depositor_comments
;
The following automatic conversions were performed:
'_symmetry_cell_setting' value 'Monoclinic' changed to 'monoclinic'
according to '/home/saulius/struct/CIF-dictionaries/cif_core.dic'
dictionary named 'cif_core.dic' version 2.4.1 from
2010-06-29.

'_exptl_absorpt_correction_type' value 'Numerical' changed to
'numerical' according to
'/home/saulius/struct/CIF-dictionaries/cif_core.dic' dictionary named
'cif_core.dic' version 2.4.1 from 2010-06-29.

Automatic conversion script
Id: cif_fix_enum 1527 2010-12-29 10:47:43Z saulius 
;
_cod_original_sg_symbol_H-M C2/c
_cod_database_code 7001316

loop_
_symmetry_equiv_pos_as_xyz
'x, y, z'
'-x, y, -z+1/2'
'x+1/2, y+1/2, z'
'-x+1/2, y+1/2, -z+1/2'
'-x, -y, -z'
'x, -y, z-1/2'
'-x+1/2, -y+1/2, -z'
'x+1/2, -y+1/2, z-1/2'

loop_
_atom_site_label
_atom_site_type_symbol
_atom_site_fract_x
_atom_site_fract_y
_atom_site_fract_z
_atom_site_U_iso_or_equiv
_atom_site_adp_type
_atom_site_occupancy
_atom_site_symmetry_multiplicity
_atom_site_calc_flag
_atom_site_refinement_flags
_atom_site_disorder_assembly
_atom_site_disorder_group
Al1 Al 0.11847(12) 0.2798(4) 0.0470(2) 0.0166(12) Uani 1 1 d . . .
W1 W 0.088224(15) 0.42204(5) 0.14311(3) 0.01430(16) Uani 1 1 d . . .
W2 W 0.146155(16) 0.29908(5) 0.17233(3) 0.01457(16) Uani 1 1 d . . .
W3 W 0.055169(16) 0.19751(6) 0.10244(3) 0.01764(17) Uani 1 1 d . . .
W4 W 0.150438(16) 0.48272(5) 0.09534(3) 0.01500(16) Uani 1 1 d . . .
W5 W 0.183818(16) 0.16455(5) 0.07129(3) 0.01553(17) Uani 1 1 d . . .
W6 W 0.184189(16) 0.34306(6) -0.00835(3) 0.01735(17) Uani 1 1 d . . .
W7 W 0.084030(17) 0.07319(6) 0.00951(3) 0.01893(17) Uani 1 1 d . . .
W8 W 0.114699(16) 0.07734(6) 0.12396(3) 0.01652(17) Uani 1 1 d . . .
W9 W 0.088972(18) 0.28002(6) -0.07827(3) 0.01959(18) Uani 1 1 d . . .
W10 W 0.117337(17) 0.47532(6) -0.03521(3) 0.01800(17) Uani 1 1 d . . .
W11 W 0.154109(17) 0.14354(6) -0.04353(3) 0.01888(18) Uani 1 1 d . . .
W12 W 0.056248(16) 0.39836(6) 0.01162(3) 0.01975(18) Uani 1 1 d . . .
Co1 Co 0.07060(6) -0.14346(18) -0.07053(9) 0.0186(6) Uani 1 1 d . . .
Co2 Co 0.24209(5) 0.29562(19) 0.70440(9) 0.0188(6) Uani 1 1 d . . .
Co3 Co 0.0000 0.6813(3) 0.2500 0.0225(8) Uani 1 2 d S . .
O1 O 0.1674(3) 0.5890(10) 0.1027(4) 0.026(3) Uani 1 1 d . . .
O1W O 0.0000 0.0000 0.0000 0.086(11) Uani 1 2 d S . .
O2 O 0.2116(3) 0.1047(10) 0.0996(5) 0.027(3) Uani 1 1 d U . .
O2W O 0.0263(3) -0.1096(10) -0.0806(5) 0.031(3) Uani 1 1 d . . .
O3 O 0.1626(3) 0.2827(9) 0.2304(4) 0.023(3) Uani 1 1 d . . .
O4 O 0.0232(3) 0.4489(10) 0.0108(4) 0.024(3) Uani 1 1 d . . .
O5 O 0.0765(3) 0.2474(10) -0.1376(5) 0.031(3) Uani 1 1 d . . .
O6 O 0.1618(3) 0.0703(9) -0.0948(4) 0.021(3) Uani 1 1 d . . .
O7 O 0.0651(3) 0.4787(9) 0.1822(4) 0.021(3) Uani 1 1 d . . .
O8 O 0.1252(3) 0.5746(9) -0.0686(5) 0.026(3) Uani 1 1 d . . .
O9 O 0.2129(3) 0.4014(9) -0.0319(4) 0.020(3) Uani 1 1 d U . .
O10 O 0.0212(3) 0.1842(9) 0.1271(5) 0.024(3) Uani 1 1 d . . .
O11 O 0.1214(3) -0.0101(9) 0.1680(5) 0.024(3) Uani 1 1 d . . .
O12 O 0.0769(3) 0.1702(9) -0.0380(5) 0.020(3) Uani 1 1 d . . .
O13 O 0.1814(3) 0.2458(9) -0.0571(4) 0.019(3) Uani 1 1 d . . .
O14 O 0.1046(3) 0.3974(10) -0.0932(4) 0.021(3) Uani 1 1 d . . .
O15 O 0.1238(2) 0.3512(9) 0.1000(4) 0.014(3) Uani 1 1 d . . .
O16 O 0.0983(2) 0.1836(9) 0.0648(4) 0.019(3) Uani 1 1 d . . .
O17 O 0.1005(3) 0.3410(9) -0.0016(4) 0.018(3) Uani 1 1 d . . .
O18 O 0.1008(3) 0.0096(9) 0.0692(4) 0.019(3) Uani 1 1 d U . .
O19 O 0.0782(3) 0.4982(9) -0.0195(5) 0.028(3) Uani 1 1 d . . .
O20 O 0.0716(3) -0.0218(9) -0.0249(5) 0.023(3) Uani 1 1 d . . .
O21 O 0.2053(3) 0.2597(9) 0.0373(4) 0.018(3) Uani 1 1 d . . .
O22 O 0.1530(3) 0.4069(9) -0.0390(4) 0.017(3) Uani 1 1 d U . .
O23 O 0.1802(3) 0.0956(9) 0.0069(4) 0.018(3) Uani 1 1 d . . .
O24 O 0.0508(3) 0.1006(11) 0.0472(5) 0.027(3) Uani 1 1 d . . .
O25 O 0.0535(3) 0.3363(9) -0.0540(5) 0.022(3) Uani 1 1 d . . .
O26 O 0.0711(2) 0.4403(8) 0.0776(4) 0.013(3) Uani 1 1 d . . .
O27 O 0.1637(2) 0.4215(8) 0.1554(4) 0.013(3) Uani 1 1 d . . .
O28 O 0.1255(2) 0.2232(8) -0.0752(4) 0.012(3) Uani 1 1 d . . .
O29 O 0.1733(2) 0.2449(8) 0.1270(4) 0.013(3) Uani 1 1 d . . .
O30 O 0.1507(3) 0.0912(8) 0.0935(4) 0.017(3) Uani 1 1 d . . .
O31 O 0.1759(3) 0.4174(9) 0.0530(4) 0.015(3) Uani 1 1 d . . .
O32 O 0.1239(3) 0.0808(10) -0.0137(4) 0.023(3) Uani 1 1 d . . .
O33 O 0.1512(2) 0.2430(8) 0.0230(4) 0.010(2) Uani 1 1 d U . .
O34 O 0.0753(3) 0.1085(9) 0.1428(4) 0.020(3) Uani 1 1 d U . .
O35 O 0.1251(2) 0.1892(9) 0.1644(4) 0.014(3) Uani 1 1 d . . .
O36 O 0.1154(3) 0.5184(9) 0.1324(4) 0.020(3) Uani 1 1 d U . .
O37 O 0.1285(3) 0.5069(9) 0.0321(4) 0.020(3) Uani 1 1 d U . .
O38 O 0.0481(3) 0.2838(9) 0.0469(4) 0.018(3) Uani 1 1 d U . .
O39 O 0.0697(2) 0.2973(8) 0.1395(4) 0.011(2) Uani 1 1 d U . .
O40 O 0.1139(3) 0.3685(9) 0.1952(4) 0.016(3) Uani 1 1 d . . .
N11 N 0.0631(4) -0.2294(13) -0.0078(6) 0.036(5) Uani 1 1 d . . .
N12 N 0.1123(4) -0.1726(11) -0.0427(6) 0.028(4) Uani 1 1 d . . .
N13 N 0.0719(4) -0.2546(11) -0.1235(6) 0.023(4) Uani 1 1 d . . .
N14 N 0.0811(4) -0.0734(13) -0.1392(7) 0.034(4) Uani 1 1 d U . .
N21 N 0.2707(3) 0.2028(11) 0.6639(5) 0.019(4) Uani 1 1 d . . .
N22 N 0.2133(3) 0.2027(12) 0.6663(6) 0.027(4) Uani 1 1 d . . .
N23 N 0.2096(3) 0.3653(12) 0.7476(5) 0.023(4) Uani 1 1 d . . .
N24 N 0.2439(3) 0.2258(10) 0.7763(5) 0.018(3) Uani 1 1 d U . .
N25 N 0.2755(3) 0.3928(11) 0.7267(5) 0.015(3) Uani 1 1 d U . .
N26 N 0.2447(3) 0.3832(11) 0.6385(5) 0.018(3) Uani 1 1 d . . .
N31 N 0.0461(3) 0.6904(12) 0.2434(6) 0.025(4) Uani 1 1 d U . .
N32 N 0.0059(4) 0.7862(15) 0.1928(8) 0.049(5) Uani 1 1 d U . .
N33 N 0.0040(3) 0.5647(11) 0.2992(6) 0.020(4) Uani 1 1 d . . .
C1 C 0.0360(5) -0.2585(16) 0.0061(8) 0.0342(7) Uani 1 1 d . . .
H1 H 0.0207 -0.2365 -0.0139 0.034 Uiso 1 1 calc R . .
C2 C 0.0291(5) -0.3170(16) 0.0470(8) 0.0342(7) Uani 1 1 d . . .
H2 H 0.0105 -0.3338 0.0556 0.034 Uiso 1 1 calc R . .
C3 C 0.0538(5) -0.3476(16) 0.0735(8) 0.0342(7) Uani 1 1 d . . .
H3 H 0.0515 -0.3860 0.1022 0.034 Uiso 1 1 calc R . .
C4 C 0.0817(5) -0.3233(16) 0.0591(8) 0.0342(7) Uani 1 1 d . . .
H4 H 0.0973 -0.3474 0.0774 0.034 Uiso 1 1 calc R . .
C5 C 0.0863(5) -0.2650(16) 0.0187(8) 0.0342(7) Uani 1 1 d . . .
C6 C 0.1130(5) -0.2310(16) -0.0027(8) 0.0342(7) Uani 1 1 d . . .
C7 C 0.1393(5) -0.2607(16) 0.0154(8) 0.0342(7) Uani 1 1 d . . .
H7 H 0.1396 -0.2986 0.0446 0.034 Uiso 1 1 calc R . .
C8 C 0.1640(5) -0.2396(16) -0.0055(8) 0.0342(7) Uani 1 1 d . . .
H8 H 0.1811 -0.2663 0.0061 0.034 Uiso 1 1 calc R . .
C9 C 0.1634(5) -0.1760(16) -0.0453(8) 0.0342(7) Uani 1 1 d . . .
H9 H 0.1803 -0.1533 -0.0592 0.034 Uiso 1 1 calc R . .
C10 C 0.1370(5) -0.1467(16) -0.0642(8) 0.0342(7) Uani 1 1 d . . .
H10 H 0.1364 -0.1076 -0.0928 0.034 Uiso 1 1 calc R . .
C11 C 0.0691(5) -0.3441(16) -0.1142(8) 0.0342(7) Uani 1 1 d . . .
H11 H 0.0641 -0.3620 -0.0810 0.034 Uiso 1 1 calc R . .
C12 C 0.0730(5) -0.4133(17) -0.1499(8) 0.0342(7) Uani 1 1 d . . .
H12 H 0.0727 -0.4760 -0.1403 0.034 Uiso 1 1 calc R . .
C13 C 0.0774(5) -0.3881(16) -0.2000(8) 0.0342(7) Uani 1 1 d . . .
H13 H 0.0793 -0.4338 -0.2253 0.034 Uiso 1 1 calc R . .
C14 C 0.0790(5) -0.2974(16) -0.2128(8) 0.0342(7) Uani 1 1 d . . .
H14 H 0.0824 -0.2793 -0.2467 0.034 Uiso 1 1 calc R . .
C15 C 0.0753(5) -0.2302(16) -0.1735(8) 0.0342(7) Uani 1 1 d . . .
C16 C 0.0786(5) -0.1275(16) -0.1825(8) 0.0342(7) Uani 1 1 d . . .
C17 C 0.0815(5) -0.0897(16) -0.2300(8) 0.0342(7) Uani 1 1 d . . .
H17 H 0.0815 -0.1277 -0.2592 0.034 Uiso 1 1 calc R . .
C18 C 0.0845(5) 0.0106(16) -0.2350(8) 0.0342(7) Uani 1 1 d . . .
H18 H 0.0831 0.0392 -0.2672 0.034 Uiso 1 1 calc R . .
C19 C 0.0895(5) 0.0616(17) -0.1923(8) 0.0342(7) Uani 1 1 d . . .
H19 H 0.0949 0.1239 -0.1954 0.034 Uiso 1 1 calc R . .
C20 C 0.0865(5) 0.0219(16) -0.1427(8) 0.0342(7) Uani 1 1 d . . .
H20 H 0.0881 0.0587 -0.1132 0.034 Uiso 1 1 calc R . .
C21 C 0.2993(5) 0.2043(16) 0.6659(8) 0.0342(7) Uani 1 1 d . . .
H21 H 0.3085 0.2446 0.6888 0.034 Uiso 1 1 calc R . .
C22 C 0.3148(5) 0.1488(16) 0.6355(8) 0.0342(7) Uani 1 1 d . . .
H22 H 0.3347 0.1555 0.6352 0.034 Uiso 1 1 calc R . .
C23 C 0.3020(5) 0.0820(16) 0.6045(8) 0.0342(7) Uani 1 1 d . . .
H23 H 0.3126 0.0398 0.5852 0.034 Uiso 1 1 calc R . .
C24 C 0.2718(5) 0.0816(16) 0.6042(8) 0.0342(7) Uani 1 1 d . . .
H24 H 0.2621 0.0390 0.5833 0.034 Uiso 1 1 calc R . .
C25 C 0.2569(5) 0.1409(16) 0.6331(8) 0.0342(7) Uani 1 1 d . . .
C26 C 0.2257(5) 0.1469(16) 0.6311(8) 0.0342(7) Uani 1 1 d . . .
C27 C 0.2089(5) 0.0978(16) 0.5952(8) 0.0342(7) Uani 1 1 d . . .
H27 H 0.2173 0.0597 0.5705 0.034 Uiso 1 1 calc R . .
C28 C 0.1787(5) 0.1076(16) 0.5975(8) 0.0342(7) Uani 1 1 d . . .
H28 H 0.1671 0.0760 0.5738 0.034 Uiso 1 1 calc R . .
C29 C 0.1665(5) 0.1625(16) 0.6339(8) 0.0342(7) Uani 1 1 d . . .
H29 H 0.1467 0.1670 0.6362 0.034 Uiso 1 1 calc R . .
C30 C 0.1845(5) 0.2119(16) 0.6678(8) 0.0342(7) Uani 1 1 d . . .
H30 H 0.1764 0.2520 0.6918 0.034 Uiso 1 1 calc R . .
C31 C 0.2639(5) 0.1615(16) 0.7900(8) 0.0342(7) Uani 1 1 d . . .
H31 H 0.2737 0.1306 0.7640 0.034 Uiso 1 1 calc R . .
C32 C 0.2703(5) 0.1397(16) 0.8399(8) 0.0342(7) Uani 1 1 d . . .
H32 H 0.2852 0.0988 0.8481 0.034 Uiso 1 1 calc R . .
C33 C 0.2541(5) 0.1800(16) 0.8779(8) 0.0342(7) Uani 1 1 d . . .
H33 H 0.2577 0.1656 0.9124 0.034 Uiso 1 1 calc R . .
C34 C 0.2325(5) 0.2414(16) 0.8650(8) 0.0342(7) Uani 1 1 d . . .
H34 H 0.2207 0.2667 0.8901 0.034 Uiso 1 1 calc R . .
C35 C 0.2289(5) 0.2645(16) 0.8136(8) 0.0342(7) Uani 1 1 d . . .
C36 C 0.2062(5) 0.3340(16) 0.7963(8) 0.0342(7) Uani 1 1 d . . .
C37 C 0.1843(5) 0.3598(16) 0.8273(8) 0.0342(7) Uani 1 1 d . . .
H37 H 0.1822 0.3340 0.8600 0.034 Uiso 1 1 calc R . .
C38 C 0.1659(5) 0.4245(16) 0.8088(8) 0.0342(7) Uani 1 1 d . . .
H38 H 0.1508 0.4444 0.8294 0.034 Uiso 1 1 calc R . .
C39 C 0.1688(5) 0.4616(16) 0.7602(8) 0.0342(7) Uani 1 1 d . . .
H39 H 0.1564 0.5077 0.7479 0.034 Uiso 1 1 calc R . .
C40 C 0.1904(5) 0.4282(16) 0.7311(8) 0.0342(7) Uani 1 1 d . . .
H40 H 0.1920 0.4505 0.6974 0.034 Uiso 1 1 calc R . .
C41 C 0.2873(5) 0.3965(16) 0.7728(8) 0.0342(7) Uani 1 1 d . . .
H41 H 0.2801 0.3599 0.7994 0.034 Uiso 1 1 calc R . .
C42 C 0.3105(5) 0.4550(16) 0.7821(8) 0.0342(7) Uani 1 1 d . . .
H42 H 0.3192 0.4556 0.8146 0.034 Uiso 1 1 calc R . .
C43 C 0.3211(5) 0.5126(16) 0.7434(8) 0.0342(7) Uani 1 1 d . . .
H43 H 0.3371 0.5506 0.7488 0.034 Uiso 1 1 calc R . .
C44 C 0.3066(5) 0.5106(16) 0.6965(8) 0.0342(7) Uani 1 1 d . . .
H44 H 0.3119 0.5514 0.6702 0.034 Uiso 1 1 calc R . .
C45 C 0.2841(5) 0.4479(16) 0.6882(8) 0.0342(7) Uani 1 1 d . . .
C46 C 0.2684(5) 0.4418(16) 0.6382(8) 0.0342(7) Uani 1 1 d . . .
C47 C 0.2759(5) 0.4873(16) 0.5940(8) 0.0342(7) Uani 1 1 d . . .
H47 H 0.2927 0.5226 0.5939 0.034 Uiso 1 1 calc R . .
C48 C 0.2595(5) 0.4827(16) 0.5500(8) 0.0342(7) Uani 1 1 d . . .
H48 H 0.2645 0.5160 0.5206 0.034 Uiso 1 1 calc R . .
C49 C 0.2350(5) 0.4261(16) 0.5506(8) 0.0342(7) Uani 1 1 d . . .
H49 H 0.2228 0.4223 0.5219 0.034 Uiso 1 1 calc R . .
C50 C 0.2295(5) 0.3776(16) 0.5938(8) 0.0342(7) Uani 1 1 d . . .
H50 H 0.2139 0.3368 0.5929 0.034 Uiso 1 1 calc R . .
C51 C 0.0644(5) 0.6389(16) 0.2669(8) 0.0342(7) Uani 1 1 d . . .
H51 H 0.0579 0.5968 0.2915 0.034 Uiso 1 1 calc R . .
C52 C 0.0939(5) 0.6427(16) 0.2574(8) 0.0342(7) Uani 1 1 d . . .
H52 H 0.1067 0.6061 0.2765 0.034 Uiso 1 1 calc R . .
C53 C 0.1037(5) 0.7001(16) 0.2201(8) 0.0342(7) Uani 1 1 d . . .
H53 H 0.1231 0.7016 0.2117 0.034 Uiso 1 1 calc R . .
C54 C 0.0842(5) 0.7561(16) 0.1950(8) 0.0342(7) Uani 1 1 d . . .
H54 H 0.0901 0.7979 0.1697 0.034 Uiso 1 1 calc R . .
C55 C 0.0557(5) 0.7489(16) 0.2081(8) 0.0342(7) Uani 1 1 d . . .
C56 C 0.0338(5) 0.8084(16) 0.1806(8) 0.0342(7) Uani 1 1 d . . .
C57 C 0.0382(5) 0.8839(16) 0.1487(8) 0.0342(7) Uani 1 1 d . . .
H57 H 0.0553 0.9171 0.1514 0.034 Uiso 1 1 calc R . .
C58 C 0.0178(5) 0.9115(16) 0.1126(8) 0.0342(7) Uani 1 1 d . . .
H58 H 0.0220 0.9430 0.0822 0.034 Uiso 1 1 calc R . .
C59 C -0.0099(5) 0.8864(16) 0.1274(8) 0.0342(7) Uani 1 1 d . . .
H59 H -0.0255 0.9091 0.1085 0.034 Uiso 1 1 calc R . .
C60 C -0.0148(5) 0.8301(16) 0.1684(8) 0.0342(7) Uani 1 1 d . . .
H60 H -0.0335 0.8224 0.1796 0.034 Uiso 1 1 calc R . .
C61 C 0.0066(5) 0.5712(17) 0.3510(8) 0.0342(7) Uani 1 1 d . . .
H61 H 0.0089 0.6302 0.3656 0.034 Uiso 1 1 calc R . .
C62 C 0.0059(5) 0.4921(16) 0.3845(8) 0.0342(7) Uani 1 1 d . . .
H62 H 0.0091 0.4981 0.4198 0.034 Uiso 1 1 calc R . .
C63 C 0.0004(5) 0.4094(17) 0.3629(8) 0.0342(7) Uani 1 1 d . . .
H63 H -0.0020 0.3566 0.3833 0.034 Uiso 1 1 calc R . .
C64 C -0.0018(5) 0.4030(16) 0.3066(8) 0.0342(7) Uani 1 1 d . . .
H64 H -0.0047 0.3458 0.2903 0.034 Uiso 1 1 calc R . .
C65 C 0.0005(5) 0.4807(17) 0.2797(8) 0.0342(7) Uani 1 1 d . . .

loop_
_atom_site_aniso_label
_atom_site_aniso_U_11
_atom_site_aniso_U_22
_atom_site_aniso_U_33
_atom_site_aniso_U_23
_atom_site_aniso_U_13
_atom_site_aniso_U_12
Al1 0.018(3) 0.014(3) 0.018(3) -0.001(2) 0.004(2) 0.001(2)
W1 0.0146(4) 0.0148(4) 0.0136(3) -0.0023(3) 0.0010(3) 0.0015(3)
W2 0.0164(4) 0.0156(4) 0.0117(3) -0.0001(3) -0.0022(3) 0.0010(3)
W3 0.0150(4) 0.0172(4) 0.0208(4) -0.0036(3) 0.0010(3) -0.0019(3)
W4 0.0178(4) 0.0129(4) 0.0143(3) -0.0004(3) 0.0003(3) -0.0027(3)
W5 0.0155(4) 0.0152(4) 0.0158(3) 0.0029(3) 0.0016(3) 0.0039(3)
W6 0.0187(4) 0.0166(4) 0.0168(3) 0.0034(3) 0.0060(3) 0.0009(3)
W7 0.0234(4) 0.0151(4) 0.0183(4) -0.0041(3) -0.0011(3) -0.0027(3)
W8 0.0183(4) 0.0142(4) 0.0171(3) 0.0030(3) 0.0014(3) -0.0011(3)
W9 0.0280(4) 0.0174(4) 0.0132(3) -0.0004(3) -0.0042(3) 0.0000(4)
W10 0.0238(4) 0.0147(4) 0.0154(3) 0.0026(3) -0.0021(3) 0.0009(3)
W11 0.0229(4) 0.0191(4) 0.0147(3) -0.0043(3) 0.0032(3) 0.0032(3)
W12 0.0185(4) 0.0229(5) 0.0178(4) 0.0005(3) -0.0035(3) 0.0047(3)
Co1 0.0264(14) 0.0164(15) 0.0130(11) -0.0007(10) -0.0007(10) 0.0002(12)
Co2 0.0207(13) 0.0204(15) 0.0155(11) -0.0002(10) 0.0053(10) 0.0009(11)
Co3 0.0186(19) 0.010(2) 0.039(2) 0.000 -0.0021(16) 0.000
O1 0.031(8) 0.035(9) 0.013(6) 0.002(6) 0.014(6) -0.010(7)
O1W 0.064(19) 0.06(2) 0.14(3) -0.027(19) 0.06(2) -0.003(16)
O2 0.031(6) 0.018(6) 0.032(6) 0.006(5) 0.003(5) 0.012(5)
O2W 0.031(8) 0.023(9) 0.038(8) -0.011(6) -0.007(7) -0.007(7)
O3 0.034(8) 0.021(8) 0.016(6) -0.002(5) -0.004(6) 0.006(6)
O4 0.017(7) 0.035(9) 0.020(6) 0.002(6) -0.004(5) 0.015(6)
O5 0.049(10) 0.020(8) 0.022(7) -0.002(6) -0.007(7) -0.001(7)
O6 0.029(8) 0.018(8) 0.016(6) 0.000(5) 0.002(6) 0.007(6)
O7 0.028(7) 0.022(8) 0.013(6) -0.006(5) 0.004(5) 0.004(6)
O8 0.033(8) 0.014(8) 0.031(7) 0.016(6) -0.006(6) -0.003(6)
O9 0.023(6) 0.025(7) 0.013(5) 0.003(5) 0.015(5) 0.003(5)
O10 0.019(7) 0.018(8) 0.035(7) -0.008(6) -0.008(6) -0.004(6)
O11 0.018(7) 0.016(8) 0.037(8) 0.005(6) 0.000(6) -0.005(6)
O12 0.024(7) 0.009(7) 0.027(7) 0.000(5) -0.008(6) 0.008(6)
O13 0.016(7) 0.024(8) 0.017(6) -0.010(5) -0.005(5) 0.001(6)
O14 0.015(7) 0.038(9) 0.009(6) -0.008(6) 0.000(5) -0.001(6)
O15 0.011(6) 0.014(7) 0.016(6) 0.003(5) 0.000(5) 0.003(5)
O16 0.009(6) 0.028(8) 0.018(6) 0.008(6) -0.003(5) 0.003(6)
O17 0.019(7) 0.013(7) 0.021(6) 0.008(5) 0.005(5) -0.002(6)
O18 0.017(6) 0.031(7) 0.009(5) 0.009(5) 0.000(4) 0.010(5)
O19 0.034(8) 0.014(8) 0.034(7) -0.014(6) -0.006(6) 0.012(6)
O20 0.029(8) 0.012(7) 0.028(7) -0.004(6) 0.003(6) -0.009(6)
O21 0.018(7) 0.015(7) 0.019(6) 0.000(5) 0.011(5) -0.005(6)
O22 0.021(4) 0.012(5) 0.018(4) 0.007(4) -0.006(4) 0.005(4)
O23 0.016(6) 0.025(8) 0.013(6) 0.004(5) 0.006(5) 0.003(6)
O24 0.009(6) 0.047(10) 0.025(7) -0.010(6) -0.001(5) 0.000(6)
O25 0.019(7) 0.021(8) 0.025(7) -0.008(6) -0.006(5) 0.003(6)
O26 0.012(6) 0.011(7) 0.016(6) 0.003(5) -0.002(5) 0.002(5)
O27 0.015(6) 0.010(7) 0.015(6) -0.004(5) -0.003(5) -0.005(5)
O28 0.012(6) 0.010(7) 0.015(6) -0.008(5) 0.002(5) -0.004(5)
O29 0.017(6) 0.009(7) 0.014(6) -0.004(5) 0.004(5) -0.004(5)
O30 0.024(7) 0.011(7) 0.016(6) 0.002(5) 0.001(5) 0.009(6)
O31 0.020(7) 0.023(8) 0.004(5) 0.000(5) 0.003(5) -0.001(6)
O32 0.028(8) 0.023(8) 0.017(6) -0.003(6) 0.001(6) 0.004(6)
O33 0.012(3) 0.010(4) 0.007(3) 0.002(3) -0.004(3) 0.002(3)
O34 0.018(4) 0.021(5) 0.021(4) 0.008(4) 0.007(4) -0.005(4)
O35 0.012(6) 0.019(7) 0.011(5) -0.006(5) 0.001(5) 0.003(5)
O36 0.021(4) 0.017(5) 0.023(4) -0.004(4) 0.003(4) 0.002(4)
O37 0.021(5) 0.017(5) 0.022(4) 0.001(4) -0.003(4) 0.005(4)
O38 0.014(4) 0.016(5) 0.023(4) -0.005(4) -0.006(4) -0.006(4)
O39 0.006(4) 0.015(4) 0.012(4) 0.002(4) 0.003(3) -0.001(4)
O40 0.026(7) 0.011(7) 0.012(6) 0.002(5) 0.000(5) 0.002(6)
N11 0.067(14) 0.022(11) 0.018(8) -0.004(7) 0.001(9) -0.014(10)
N12 0.044(11) 0.011(9) 0.027(9) -0.011(7) -0.014(8) 0.011(8)
N13 0.034(10) 0.010(9) 0.024(8) -0.006(7) 0.003(7) 0.000(7)
N14 0.037(6) 0.030(6) 0.036(6) 0.000(4) 0.003(4) 0.002(4)
N21 0.036(10) 0.015(9) 0.007(6) -0.002(6) 0.002(6) 0.012(7)
N22 0.021(9) 0.019(10) 0.040(10) -0.001(8) 0.004(8) 0.009(8)
N23 0.022(9) 0.035(11) 0.011(7) 0.004(7) 0.006(6) 0.007(8)
N24 0.023(7) 0.007(7) 0.023(6) 0.002(5) 0.002(6) -0.003(6)
N25 0.015(3) 0.015(3) 0.014(3) -0.0004(10) 0.0004(10) -0.0001(10)
N26 0.014(8) 0.018(9) 0.020(8) 0.009(6) -0.003(6) 0.006(7)
N31 0.016(7) 0.026(8) 0.032(7) 0.009(6) 0.000(6) -0.010(6)
N32 0.042(9) 0.041(9) 0.064(9) 0.024(7) -0.010(7) -0.007(7)
N33 0.018(8) 0.013(9) 0.029(8) 0.002(7) 0.004(7) -0.006(7)
C1 0.0376(16) 0.0300(17) 0.0350(14) 0.0012(12) 0.0017(13) 0.0025(13)
C2 0.0376(16) 0.0300(17) 0.0350(14) 0.0012(12) 0.0017(13) 0.0025(13)
C3 0.0376(16) 0.0300(17) 0.0350(14) 0.0012(12) 0.0017(13) 0.0025(13)
C4 0.0376(16) 0.0300(17) 0.0350(14) 0.0012(12) 0.0017(13) 0.0025(13)
C5 0.0376(16) 0.0300(17) 0.0350(14) 0.0012(12) 0.0017(13) 0.0025(13)
C6 0.0376(16) 0.0300(17) 0.0350(14) 0.0012(12) 0.0017(13) 0.0025(13)
C7 0.0376(16) 0.0300(17) 0.0350(14) 0.0012(12) 0.0017(13) 0.0025(13)
C8 0.0376(16) 0.0300(17) 0.0350(14) 0.0012(12) 0.0017(13) 0.0025(13)
C9 0.0376(16) 0.0300(17) 0.0350(14) 0.0012(12) 0.0017(13) 0.0025(13)
C10 0.0376(16) 0.0300(17) 0.0350(14) 0.0012(12) 0.0017(13) 0.0025(13)
C11 0.0376(16) 0.0300(17) 0.0350(14) 0.0012(12) 0.0017(13) 0.0025(13)
C12 0.0376(16) 0.0300(17) 0.0350(14) 0.0012(12) 0.0017(13) 0.0025(13)
C13 0.0376(16) 0.0300(17) 0.0350(14) 0.0012(12) 0.0017(13) 0.0025(13)
C14 0.0376(16) 0.0300(17) 0.0350(14) 0.0012(12) 0.0017(13) 0.0025(13)
C15 0.0376(16) 0.0300(17) 0.0350(14) 0.0012(12) 0.0017(13) 0.0025(13)
C16 0.0376(16) 0.0300(17) 0.0350(14) 0.0012(12) 0.0017(13) 0.0025(13)
C17 0.0376(16) 0.0300(17) 0.0350(14) 0.0012(12) 0.0017(13) 0.0025(13)
C18 0.0376(16) 0.0300(17) 0.0350(14) 0.0012(12) 0.0017(13) 0.0025(13)
C19 0.0376(16) 0.0300(17) 0.0350(14) 0.0012(12) 0.0017(13) 0.0025(13)
C20 0.0376(16) 0.0300(17) 0.0350(14) 0.0012(12) 0.0017(13) 0.0025(13)
C21 0.0376(16) 0.0300(17) 0.0350(14) 0.0012(12) 0.0017(13) 0.0025(13)
C22 0.0376(16) 0.0300(17) 0.0350(14) 0.0012(12) 0.0017(13) 0.0025(13)
C23 0.0376(16) 0.0300(17) 0.0350(14) 0.0012(12) 0.0017(13) 0.0025(13)
C24 0.0376(16) 0.0300(17) 0.0350(14) 0.0012(12) 0.0017(13) 0.0025(13)
C25 0.0376(16) 0.0300(17) 0.0350(14) 0.0012(12) 0.0017(13) 0.0025(13)
C26 0.0376(16) 0.0300(17) 0.0350(14) 0.0012(12) 0.0017(13) 0.0025(13)
C27 0.0376(16) 0.0300(17) 0.0350(14) 0.0012(12) 0.0017(13) 0.0025(13)
C28 0.0376(16) 0.0300(17) 0.0350(14) 0.0012(12) 0.0017(13) 0.0025(13)
C29 0.0376(16) 0.0300(17) 0.0350(14) 0.0012(12) 0.0017(13) 0.0025(13)
C30 0.0376(16) 0.0300(17) 0.0350(14) 0.0012(12) 0.0017(13) 0.0025(13)
C31 0.0376(16) 0.0300(17) 0.0350(14) 0.0012(12) 0.0017(13) 0.0025(13)
C32 0.0376(16) 0.0300(17) 0.0350(14) 0.0012(12) 0.0017(13) 0.0025(13)
C33 0.0376(16) 0.0300(17) 0.0350(14) 0.0012(12) 0.0017(13) 0.0025(13)
C34 0.0376(16) 0.0300(17) 0.0350(14) 0.0012(12) 0.0017(13) 0.0025(13)
C35 0.0376(16) 0.0300(17) 0.0350(14) 0.0012(12) 0.0017(13) 0.0025(13)
C36 0.0376(16) 0.0300(17) 0.0350(14) 0.0012(12) 0.0017(13) 0.0025(13)
C37 0.0376(16) 0.0300(17) 0.0350(14) 0.0012(12) 0.0017(13) 0.0025(13)
C38 0.0376(16) 0.0300(17) 0.0350(14) 0.0012(12) 0.0017(13) 0.0025(13)
C39 0.0376(16) 0.0300(17) 0.0350(14) 0.0012(12) 0.0017(13) 0.0025(13)
C40 0.0376(16) 0.0300(17) 0.0350(14) 0.0012(12) 0.0017(13) 0.0025(13)
C41 0.0376(16) 0.0300(17) 0.0350(14) 0.0012(12) 0.0017(13) 0.0025(13)
C42 0.0376(16) 0.0300(17) 0.0350(14) 0.0012(12) 0.0017(13) 0.0025(13)
C43 0.0376(16) 0.0300(17) 0.0350(14) 0.0012(12) 0.0017(13) 0.0025(13)
C44 0.0376(16) 0.0300(17) 0.0350(14) 0.0012(12) 0.0017(13) 0.0025(13)
C45 0.0376(16) 0.0300(17) 0.0350(14) 0.0012(12) 0.0017(13) 0.0025(13)
C46 0.0376(16) 0.0300(17) 0.0350(14) 0.0012(12) 0.0017(13) 0.0025(13)
C47 0.0376(16) 0.0300(17) 0.0350(14) 0.0012(12) 0.0017(13) 0.0025(13)
C48 0.0376(16) 0.0300(17) 0.0350(14) 0.0012(12) 0.0017(13) 0.0025(13)
C49 0.0376(16) 0.0300(17) 0.0350(14) 0.0012(12) 0.0017(13) 0.0025(13)
C50 0.0376(16) 0.0300(17) 0.0350(14) 0.0012(12) 0.0017(13) 0.0025(13)
C51 0.0376(16) 0.0300(17) 0.0350(14) 0.0012(12) 0.0017(13) 0.0025(13)
C52 0.0376(16) 0.0300(17) 0.0350(14) 0.0012(12) 0.0017(13) 0.0025(13)
C53 0.0376(16) 0.0300(17) 0.0350(14) 0.0012(12) 0.0017(13) 0.0025(13)
C54 0.0376(16) 0.0300(17) 0.0350(14) 0.0012(12) 0.0017(13) 0.0025(13)
C55 0.0376(16) 0.0300(17) 0.0350(14) 0.0012(12) 0.0017(13) 0.0025(13)
C56 0.0376(16) 0.0300(17) 0.0350(14) 0.0012(12) 0.0017(13) 0.0025(13)
C57 0.0376(16) 0.0300(17) 0.0350(14) 0.0012(12) 0.0017(13) 0.0025(13)
C58 0.0376(16) 0.0300(17) 0.0350(14) 0.0012(12) 0.0017(13) 0.0025(13)
C59 0.0376(16) 0.0300(17) 0.0350(14) 0.0012(12) 0.0017(13) 0.0025(13)
C60 0.0376(16) 0.0300(17) 0.0350(14) 0.0012(12) 0.0017(13) 0.0025(13)
C61 0.0376(16) 0.0300(17) 0.0350(14) 0.0012(12) 0.0017(13) 0.0025(13)
C62 0.0376(16) 0.0300(17) 0.0350(14) 0.0012(12) 0.0017(13) 0.0025(13)
C63 0.0376(16) 0.0300(17) 0.0350(14) 0.0012(12) 0.0017(13) 0.0025(13)
C64 0.0376(16) 0.0300(17) 0.0350(14) 0.0012(12) 0.0017(13) 0.0025(13)
C65 0.0376(16) 0.0300(17) 0.0350(14) 0.0012(12) 0.0017(13) 0.0025(13)

loop_
_atom_type_symbol
_atom_type_description
_atom_type_scat_dispersion_real
_atom_type_scat_dispersion_imag
_atom_type_scat_source
C C 0.0033 0.0016 'International Tables Vol C Tables 4.2.6.8 and 6.1.1.4'
H H 0.0000 0.0000 'International Tables Vol C Tables 4.2.6.8 and 6.1.1.4'
N N 0.0061 0.0033 'International Tables Vol C Tables 4.2.6.8 and 6.1.1.4'
O O 0.0106 0.0060 'International Tables Vol C Tables 4.2.6.8 and 6.1.1.4'
Al Al 0.0645 0.0514 'International Tables Vol C Tables 4.2.6.8 and 6.1.1.4'
Co Co 0.3494 0.9721 'International Tables Vol C Tables 4.2.6.8 and 6.1.1.4'
W W -0.8490 6.8722 'International Tables Vol C Tables 4.2.6.8 and 6.1.1.4'

loop_
_geom_angle_atom_site_label_1
_geom_angle_atom_site_label_2
_geom_angle_atom_site_label_3
_geom_angle
_geom_angle_site_symmetry_1
_geom_angle_site_symmetry_3
_geom_angle_publ_flag
O15 Al1 O16 109.5(6) . . ?
O15 Al1 O33 110.2(6) . . ?
O16 Al1 O33 109.6(6) . . ?
O15 Al1 O17 110.0(6) . . ?
O16 Al1 O17 109.5(6) . . ?
O33 Al1 O17 108.1(6) . . ?
O7 W1 O26 101.9(5) . . ?
O7 W1 O36 99.7(6) . . ?
O26 W1 O36 92.5(5) . . ?
O7 W1 O40 99.4(5) . . ?
O26 W1 O40 158.0(5) . . ?
O36 W1 O40 89.0(5) . . ?
O7 W1 O39 100.3(5) . . ?
O26 W1 O39 84.4(5) . . ?
O36 W1 O39 159.9(5) . . ?
O40 W1 O39 86.7(5) . . ?
O7 W1 O15 171.6(5) . . ?
O26 W1 O15 85.6(4) . . ?
O36 W1 O15 75.9(5) . . ?
O40 W1 O15 73.5(4) . . ?
O39 W1 O15 84.0(4) . . ?
O3 W2 O35 102.3(6) . . ?
O3 W2 O29 101.2(6) . . ?
O35 W2 O29 86.6(5) . . ?
O3 W2 O40 98.5(5) . . ?
O35 W2 O40 93.3(5) . . ?
O29 W2 O40 159.9(5) . . ?
O3 W2 O27 97.7(6) . . ?
O35 W2 O27 159.7(5) . . ?
O29 W2 O27 86.8(5) . . ?
O40 W2 O27 86.4(5) . . ?
O3 W2 O15 168.5(5) . . ?
O35 W2 O15 87.1(5) . . ?
O29 W2 O15 85.7(4) . . ?
O40 W2 O15 74.2(4) . . ?
O27 W2 O15 73.2(4) . . ?
O10 W3 O39 103.0(5) . . ?
O10 W3 O34 100.0(6) . . ?
O39 W3 O34 93.2(5) . . ?
O10 W3 O38 101.4(6) . . ?
O39 W3 O38 87.2(5) . . ?
O34 W3 O38 158.0(5) . . ?
O10 W3 O24 95.9(5) . . ?
O39 W3 O24 160.4(5) . . ?
O34 W3 O24 88.5(6) . . ?
O38 W3 O24 84.0(5) . . ?
O10 W3 O16 168.0(5) . . ?
O39 W3 O16 88.3(5) . . ?
O34 W3 O16 74.9(4) . . ?
O38 W3 O16 83.1(5) . . ?
O24 W3 O16 73.3(5) . . ?
O1 W4 O31 102.2(5) . . ?
O1 W4 O27 100.0(6) . . ?
O31 W4 O27 92.8(5) . . ?
O1 W4 O37 99.9(6) . . ?
O31 W4 O37 85.7(5) . . ?
O27 W4 O37 159.9(5) . . ?
O1 W4 O36 95.8(6) . . ?
O31 W4 O36 161.3(5) . . ?
O27 W4 O36 89.0(5) . . ?
O37 W4 O36 86.2(5) . . ?
O1 W4 O15 168.8(4) . . ?
O31 W4 O15 88.1(5) . . ?
O27 W4 O15 75.1(5) . . ?
O37 W4 O15 84.9(5) . . ?
O36 W4 O15 74.4(5) . . ?
O2 W5 O29 100.2(6) . . ?
O2 W5 O21 98.9(6) . . ?
O29 W5 O21 93.5(5) . . ?
O2 W5 O23 99.9(6) . . ?
O29 W5 O23 158.7(5) . . ?
O21 W5 O23 90.4(5) . . ?
O2 W5 O30 101.6(6) . . ?
O29 W5 O30 83.7(5) . . ?
O21 W5 O30 159.5(5) . . ?
O23 W5 O30 85.4(5) . . ?
O2 W5 O33 171.3(5) . . ?
O29 W5 O33 86.7(5) . . ?
O21 W5 O33 75.2(5) . . ?
O23 W5 O33 74.1(5) . . ?
O30 W5 O33 84.4(4) . . ?
O9 W6 O22 102.6(6) . . ?
O9 W6 O13 99.9(5) . . ?
O22 W6 O13 91.6(5) . . ?
O9 W6 O21 97.1(5) . . ?
O22 W6 O21 159.9(5) . . ?
O13 W6 O21 89.2(5) . . ?
O9 W6 O31 100.9(5) . . ?
O22 W6 O31 85.4(5) . . ?
O13 W6 O31 159.1(5) . . ?
O21 W6 O31 86.8(5) . . ?
O9 W6 O33 169.8(5) . . ?
O22 W6 O33 86.2(5) . . ?
O13 W6 O33 74.3(5) . . ?
O21 W6 O33 74.6(4) . . ?
O31 W6 O33 84.9(4) . . ?
O20 W7 O24 99.2(6) . . ?
O20 W7 O12 100.8(6) . . ?
O24 W7 O12 92.6(6) . . ?
O20 W7 O18 99.9(6) . . ?
O24 W7 O18 90.6(5) . . ?
O12 W7 O18 158.3(6) . . ?
O20 W7 O32 101.5(6) . . ?
O24 W7 O32 159.3(6) . . ?
O12 W7 O32 85.4(5) . . ?
O18 W7 O32 84.1(5) . . ?
O20 W7 O16 171.2(5) . . ?
O24 W7 O16 76.2(5) . . ?
O12 W7 O16 87.0(5) . . ?
O18 W7 O16 73.0(5) . . ?
O32 W7 O16 83.1(5) . . ?
O11 W8 O18 100.9(6) . . ?
O11 W8 O30 101.4(5) . . ?
O18 W8 O30 92.3(5) . . ?
O11 W8 O34 99.5(5) . . ?
O18 W8 O34 89.4(5) . . ?
O30 W8 O34 158.2(5) . . ?
O11 W8 O35 101.3(6) . . ?
O18 W8 O35 157.6(5) . . ?
O30 W8 O35 85.5(5) . . ?
O34 W8 O35 84.8(5) . . ?
O11 W8 O16 170.6(5) . . ?
O18 W8 O16 73.7(5) . . ?
O30 W8 O16 86.6(5) . . ?
O34 W8 O16 73.1(4) . . ?
O35 W8 O16 83.9(5) . . ?
O5 W9 O14 100.9(6) . . ?
O5 W9 O28 102.6(6) . . ?
O14 W9 O28 92.4(5) . . ?
O5 W9 O25 97.0(6) . . ?
O14 W9 O25 91.7(5) . . ?
O28 W9 O25 158.8(5) . . ?
O5 W9 O12 99.3(6) . . ?
O14 W9 O12 159.7(5) . . ?
O28 W9 O12 84.1(5) . . ?
O25 W9 O12 84.9(5) . . ?
O5 W9 O17 171.1(6) . . ?
O14 W9 O17 75.1(4) . . ?
O28 W9 O17 85.7(4) . . ?
O25 W9 O17 75.3(5) . . ?
O12 W9 O17 84.7(5) . . ?
O8 W10 O37 102.3(6) . . ?
O8 W10 O19 100.2(6) . . ?
O37 W10 O19 91.0(5) . . ?
O8 W10 O22 101.9(6) . . ?
O37 W10 O22 86.5(5) . . ?
O19 W10 O22 157.8(6) . . ?
O8 W10 O14 98.6(6) . . ?
O37 W10 O14 158.8(6) . . ?
O19 W10 O14 88.7(5) . . ?
O22 W10 O14 85.8(5) . . ?
O8 W10 O17 169.6(6) . . ?
O37 W10 O17 86.6(5) . . ?
O19 W10 O17 74.0(5) . . ?
O22 W10 O17 83.8(5) . . ?
O14 W10 O17 72.9(5) . . ?
O6 W11 O32 101.1(6) . . ?
O6 W11 O23 99.9(6) . . ?
O32 W11 O23 91.3(5) . . ?
O6 W11 O28 100.3(5) . . ?
O32 W11 O28 86.5(5) . . ?
O23 W11 O28 159.7(5) . . ?
O6 W11 O13 99.9(5) . . ?
O32 W11 O13 158.6(5) . . ?
O23 W11 O13 88.9(5) . . ?
O28 W11 O13 86.0(5) . . ?
O6 W11 O33 171.4(5) . . ?
O32 W11 O33 86.2(5) . . ?
O23 W11 O33 75.2(5) . . ?
O28 W11 O33 84.5(4) . . ?
O13 W11 O33 73.2(4) . . ?
O4 W12 O38 100.6(6) . . ?
O4 W12 O25 97.8(6) . . ?
O38 W12 O25 90.9(5) . . ?
O4 W12 O26 101.2(5) . . ?
O38 W12 O26 85.1(5) . . ?
O25 W12 O26 161.0(5) . . ?
O4 W12 O19 99.4(6) . . ?
O38 W12 O19 159.7(5) . . ?
O25 W12 O19 90.1(5) . . ?
O26 W12 O19 87.4(5) . . ?
O4 W12 O17 169.9(5) . . ?
O38 W12 O17 87.1(5) . . ?
O25 W12 O17 75.4(5) . . ?
O26 W12 O17 85.9(5) . . ?
O19 W12 O17 73.5(5) . . ?
N11 Co1 N13 94.0(6) . . ?
N11 Co1 O20 93.1(6) . . ?
N13 Co1 O20 172.7(5) . . ?
N11 Co1 N14 171.6(7) . . ?
N13 Co1 N14 78.5(7) . . ?
O20 Co1 N14 94.4(6) . . ?
N11 Co1 N12 77.1(7) . . ?
N13 Co1 N12 92.3(6) . . ?
O20 Co1 N12 87.6(6) . . ?
N14 Co1 N12 99.3(7) . . ?
N11 Co1 O2W 93.4(7) . . ?
N13 Co1 O2W 97.3(6) . . ?
O20 Co1 O2W 84.0(5) . . ?
N14 Co1 O2W 91.3(6) . . ?
N12 Co1 O2W 167.0(6) . . ?
N24 Co2 N22 97.6(6) . . ?
N24 Co2 N26 170.2(6) . . ?
N22 Co2 N26 92.2(6) . . ?
N24 Co2 N23 77.3(6) . . ?
N22 Co2 N23 95.0(6) . . ?
N26 Co2 N23 101.2(6) . . ?
N24 Co2 N25 92.7(6) . . ?
N22 Co2 N25 167.5(6) . . ?
N26 Co2 N25 77.7(6) . . ?
N23 Co2 N25 94.2(6) . . ?
N24 Co2 N21 96.8(6) . . ?
N22 Co2 N21 77.3(6) . . ?
N26 Co2 N21 86.0(6) . . ?
N23 Co2 N21 169.8(7) . . ?
N25 Co2 N21 94.5(6) . . ?
N33 Co3 N33 75.3(9) . 2 ?
N33 Co3 N32 98.5(8) . 2 ?
N33 Co3 N32 165.5(7) 2 2 ?
N33 Co3 N32 165.5(7) . . ?
N33 Co3 N32 98.5(8) 2 . ?
N32 Co3 N32 90.3(13) 2 . ?
N33 Co3 N31 90.8(6) . . ?
N33 Co3 N31 94.7(6) 2 . ?
N32 Co3 N31 98.6(7) 2 . ?
N32 Co3 N31 76.5(7) . . ?
N33 Co3 N31 94.7(6) . 2 ?
N33 Co3 N31 90.8(6) 2 2 ?
N32 Co3 N31 76.5(7) 2 2 ?
N32 Co3 N31 98.6(7) . 2 ?
N31 Co3 N31 173.1(9) . 2 ?
W7 O12 W9 152.1(7) . . ?
W6 O13 W11 117.9(6) . . ?
W9 O14 W10 117.9(6) . . ?
Al1 O15 W1 124.0(6) . . ?
Al1 O15 W4 121.7(6) . . ?
W1 O15 W4 93.5(4) . . ?
Al1 O15 W2 121.6(6) . . ?
W1 O15 W2 94.2(4) . . ?
W4 O15 W2 94.1(4) . . ?
Al1 O16 W7 123.5(6) . . ?
Al1 O16 W3 122.3(7) . . ?
W7 O16 W3 94.5(5) . . ?
Al1 O16 W8 122.0(6) . . ?
W7 O16 W8 93.1(5) . . ?
W3 O16 W8 93.5(4) . . ?
Al1 O17 W9 123.8(7) . . ?
Al1 O17 W12 120.5(6) . . ?
W9 O17 W12 93.9(5) . . ?
Al1 O17 W10 122.7(7) . . ?
W9 O17 W10 94.1(4) . . ?
W12 O17 W10 94.2(5) . . ?
W8 O18 W7 120.2(7) . . ?
W10 O19 W12 118.3(7) . . ?
W7 O20 Co1 161.6(8) . . ?
W5 O21 W6 116.9(6) . . ?
W6 O22 W10 152.1(6) . . ?
W11 O23 W5 117.0(6) . . ?
W7 O24 W3 116.0(6) . . ?
W12 O25 W9 115.4(6) . . ?
W1 O26 W12 153.8(7) . . ?
W4 O27 W2 117.5(6) . . ?
W9 O28 W11 153.0(6) . . ?
W2 O29 W5 152.8(7) . . ?
W8 O30 W5 153.3(7) . . ?
W4 O31 W6 151.7(7) . . ?
W11 O32 W7 152.2(8) . . ?
Al1 O33 W11 122.0(6) . . ?
Al1 O33 W5 122.8(5) . . ?
W11 O33 W5 93.7(4) . . ?
Al1 O33 W6 122.7(6) . . ?
W11 O33 W6 94.5(4) . . ?
W5 O33 W6 93.3(4) . . ?
W3 O34 W8 118.5(5) . . ?
W2 O35 W8 150.5(6) . . ?
W1 O36 W4 116.2(6) . . ?
W10 O37 W4 151.3(7) . . ?
W12 O38 W3 150.8(7) . . ?
W3 O39 W1 151.3(6) . . ?
W2 O40 W1 118.0(5) . . ?
C5 N11 C1 118.2(18) . . ?
C5 N11 Co1 118.4(15) . . ?
C1 N11 Co1 123.1(15) . . ?
C6 N12 C10 118.9(19) . . ?
C6 N12 Co1 114.0(15) . . ?
C10 N12 Co1 126.7(14) . . ?
C11 N13 C15 116.1(18) . . ?
C11 N13 Co1 128.1(14) . . ?
C15 N13 Co1 115.8(14) . . ?
C16 N14 C20 121.1(18) . . ?
C16 N14 Co1 113.9(15) . . ?
C20 N14 Co1 124.6(14) . . ?
C21 N21 C25 120.2(17) . . ?
C21 N21 Co2 126.4(14) . . ?
C25 N21 Co2 113.3(13) . . ?
C26 N22 C30 120.8(19) . . ?
C26 N22 Co2 114.3(14) . . ?
C30 N22 Co2 123.3(14) . . ?
C40 N23 C36 116.0(17) . . ?
C40 N23 Co2 128.4(13) . . ?
C36 N23 Co2 115.2(14) . . ?
C35 N24 C31 117.4(17) . . ?
C35 N24 Co2 115.5(14) . . ?
C31 N24 Co2 124.9(13) . . ?
C41 N25 C45 122.1(19) . . ?
C41 N25 Co2 124.3(14) . . ?
C45 N25 Co2 113.6(13) . . ?
C50 N26 C46 116.2(16) . . ?
C50 N26 Co2 128.1(14) . . ?
C46 N26 Co2 114.6(12) . . ?
C51 N31 C55 117.7(18) . . ?
C51 N31 Co3 126.0(14) . . ?
C55 N31 Co3 116.0(14) . . ?
C60 N32 C56 118(2) . . ?
C60 N32 Co3 125.2(16) . . ?
C56 N32 Co3 116.8(15) . . ?
C65 N33 C61 117.1(18) . . ?
C65 N33 Co3 118.7(13) . . ?
C61 N33 Co3 123.6(14) . . ?
N11 C1 C2 127(2) . . ?
C1 C2 C3 111(2) . . ?
C4 C3 C2 123(2) . . ?
C5 C4 C3 121(2) . . ?
C4 C5 N11 119(2) . . ?
C4 C5 C6 130(2) . . ?
N11 C5 C6 110.9(19) . . ?
N12 C6 C7 118(2) . . ?
N12 C6 C5 119(2) . . ?
C7 C6 C5 122(2) . . ?
C8 C7 C6 125(2) . . ?
C7 C8 C9 117(2) . . ?
C8 C9 C10 118(2) . . ?
N12 C10 C9 122(2) . . ?
N13 C11 C12 125(2) . . ?
C13 C12 C11 118(2) . . ?
C14 C13 C12 120(2) . . ?
C13 C14 C15 118(2) . . ?
N13 C15 C14 122(2) . . ?
N13 C15 C16 114.5(18) . . ?
C14 C15 C16 123.0(19) . . ?
C17 C16 N14 121(2) . . ?
C17 C16 C15 123(2) . . ?
N14 C16 C15 116.0(19) . . ?
C16 C17 C18 119(2) . . ?
C19 C18 C17 119(2) . . ?
C18 C19 C20 121(2) . . ?
N14 C20 C19 118(2) . . ?
N21 C21 C22 121(2) . . ?
C21 C22 C23 121(2) . . ?
C22 C23 C24 116(2) . . ?
C25 C24 C23 122(2) . . ?
C24 C25 N21 120(2) . . ?
C24 C25 C26 123(2) . . ?
N21 C25 C26 116.8(19) . . ?
N22 C26 C27 120(2) . . ?
N22 C26 C25 117(2) . . ?
C27 C26 C25 123(2) . . ?
C26 C27 C28 118(2) . . ?
C29 C28 C27 121(2) . . ?
C28 C29 C30 118(2) . . ?
N22 C30 C29 121(2) . . ?
N24 C31 C32 123(2) . . ?
C31 C32 C33 118(2) . . ?
C34 C33 C32 120(2) . . ?
C33 C34 C35 118(2) . . ?
N24 C35 C34 123(2) . . ?
N24 C35 C36 115.6(18) . . ?
C34 C35 C36 121.1(19) . . ?
N23 C36 C37 124(2) . . ?
N23 C36 C35 113.8(18) . . ?
C37 C36 C35 122.1(19) . . ?
C38 C37 C36 117(2) . . ?
C37 C38 C39 121(2) . . ?
C40 C39 C38 117(2) . . ?
N23 C40 C39 124(2) . . ?
N25 C41 C42 120(2) . . ?
C41 C42 C43 121(2) . . ?
C44 C43 C42 117(2) . . ?
C43 C44 C45 120(2) . . ?
N25 C45 C44 120(2) . . ?
N25 C45 C46 118(2) . . ?
C44 C45 C46 122(2) . . ?
C47 C46 N26 120(2) . . ?
C47 C46 C45 125(2) . . ?
N26 C46 C45 114.5(18) . . ?
C46 C47 C48 122(2) . . ?
C47 C48 C49 118(2) . . ?
C50 C49 C48 118(2) . . ?
C49 C50 N26 125(2) . . ?
N31 C51 C52 123(2) . . ?
C53 C52 C51 119(2) . . ?
C52 C53 C54 118(2) . . ?
C53 C54 C55 118(2) . . ?
N31 C55 C54 124(2) . . ?
N31 C55 C56 116.9(19) . . ?
C54 C55 C56 120(2) . . ?
C57 C56 N32 118(2) . . ?
C57 C56 C55 129(2) . . ?
N32 C56 C55 113.5(19) . . ?
C58 C57 C56 122(2) . . ?
C57 C58 C59 112(2) . . ?
C60 C59 C58 122(2) . . ?
N32 C60 C59 122(2) . . ?
N33 C61 C62 123(2) . . ?
C63 C62 C61 117(2) . . ?
C62 C63 C64 119(2) . . ?
C65 C64 C63 118(2) . . ?
N33 C65 C64 125(2) . . ?
N33 C65 C65 112.8(11) . 2 ?
C64 C65 C65 121.8(14) . 2 ?

loop_
_geom_bond_atom_site_label_1
_geom_bond_atom_site_label_2
_geom_bond_distance
_geom_bond_site_symmetry_2
_geom_bond_publ_flag
Al1 O15 1.727(13) . ?
Al1 O16 1.729(14) . ?
Al1 O33 1.735(12) . ?
Al1 O17 1.741(13) . ?
W1 O7 1.692(11) . ?
W1 O26 1.882(11) . ?
W1 O36 1.892(13) . ?
W1 O40 1.948(12) . ?
W1 O39 1.984(12) . ?
W1 O15 2.250(11) . ?
W2 O3 1.696(12) . ?
W2 O35 1.862(12) . ?
W2 O29 1.900(11) . ?
W2 O40 1.902(12) . ?
W2 O27 1.982(12) . ?
W2 O15 2.257(11) . ?
W3 O10 1.724(12) . ?
W3 O39 1.843(12) . ?
W3 O34 1.888(13) . ?
W3 O38 1.920(12) . ?
W3 O24 2.000(13) . ?
W3 O16 2.254(11) . ?
W4 O1 1.723(14) . ?
W4 O31 1.872(11) . ?
W4 O27 1.882(11) . ?
W4 O37 1.951(12) . ?
W4 O36 1.971(11) . ?
W4 O15 2.255(12) . ?
W5 O2 1.710(13) . ?
W5 O29 1.912(11) . ?
W5 O21 1.912(11) . ?
W5 O23 1.942(12) . ?
W5 O30 1.956(12) . ?
W5 O33 2.255(11) . ?
W6 O9 1.695(12) . ?
W6 O22 1.883(12) . ?
W6 O13 1.882(12) . ?
W6 O21 1.939(13) . ?
W6 O31 1.954(11) . ?
W6 O33 2.258(11) . ?
W7 O20 1.722(13) . ?
W7 O24 1.880(12) . ?
W7 O12 1.881(12) . ?
W7 O18 1.948(11) . ?
W7 O32 1.963(12) . ?
W7 O16 2.227(13) . ?
W8 O11 1.719(13) . ?
W8 O18 1.829(12) . ?
W8 O30 1.874(12) . ?
W8 O34 1.956(12) . ?
W8 O35 1.969(12) . ?
W8 O16 2.283(12) . ?
W9 O5 1.701(13) . ?
W9 O14 1.871(14) . ?
W9 O28 1.886(11) . ?
W9 O25 1.947(12) . ?
W9 O12 1.971(13) . ?
W9 O17 2.227(12) . ?
W10 O8 1.705(12) . ?
W10 O37 1.868(12) . ?
W10 O19 1.902(13) . ?
W10 O22 1.932(12) . ?
W10 O14 1.955(12) . ?
W10 O17 2.253(12) . ?
W11 O6 1.732(12) . ?
W11 O32 1.845(13) . ?
W11 O23 1.903(12) . ?
W11 O28 1.929(12) . ?
W11 O13 1.971(13) . ?
W11 O33 2.238(11) . ?
W12 O4 1.699(12) . ?
W12 O38 1.916(12) . ?
W12 O25 1.920(12) . ?
W12 O26 1.932(11) . ?
W12 O19 1.936(14) . ?
W12 O17 2.247(12) . ?
Co1 N11 2.069(17) . ?
Co1 N13 2.100(15) . ?
Co1 O20 2.102(13) . ?
Co1 N14 2.103(17) . ?
Co1 N12 2.105(17) . ?
Co1 O2W 2.132(14) . ?
Co2 N24 2.112(14) . ?
Co2 N22 2.123(18) . ?
Co2 N26 2.121(14) . ?
Co2 N23 2.139(15) . ?
Co2 N25 2.161(15) . ?
Co2 N21 2.161(14) . ?
Co3 N33 2.105(16) . ?
Co3 N33 2.105(16) 2 ?
Co3 N32 2.128(19) 2 ?
Co3 N32 2.128(19) . ?
Co3 N31 2.158(15) . ?
Co3 N31 2.158(15) 2 ?
N11 C5 1.37(3) . ?
N11 C1 1.38(3) . ?
N12 C6 1.33(3) . ?
N12 C10 1.34(3) . ?
N13 C11 1.31(3) . ?
N13 C15 1.35(2) . ?
N14 C16 1.37(3) . ?
N14 C20 1.39(3) . ?
N21 C21 1.33(3) . ?
N21 C25 1.35(3) . ?
N22 C26 1.35(3) . ?
N22 C30 1.35(3) . ?
N23 C40 1.34(3) . ?
N23 C36 1.35(2) . ?
N24 C35 1.32(2) . ?
N24 C31 1.35(3) . ?
N25 C41 1.31(2) . ?
N25 C45 1.34(2) . ?
N26 C50 1.35(3) . ?
N26 C46 1.38(3) . ?
N31 C51 1.28(3) . ?
N31 C55 1.32(3) . ?
N32 C60 1.31(3) . ?
N32 C56 1.38(3) . ?
N33 C65 1.31(3) . ?
N33 C61 1.35(2) . ?
C1 C2 1.39(3) . ?
C2 C3 1.40(3) . ?
C3 C4 1.40(3) . ?
C4 C5 1.35(3) . ?
C5 C6 1.45(3) . ?
C6 C7 1.37(3) . ?
C7 C8 1.31(3) . ?
C8 C9 1.37(3) . ?
C9 C10 1.38(3) . ?
C11 C12 1.37(3) . ?
C12 C13 1.36(3) . ?
C13 C14 1.34(3) . ?
C14 C15 1.41(3) . ?
C15 C16 1.49(3) . ?
C16 C17 1.35(3) . ?
C17 C18 1.45(3) . ?
C18 C19 1.34(3) . ?
C19 C20 1.41(3) . ?
C21 C22 1.34(3) . ?
C22 C23 1.38(3) . ?
C23 C24 1.41(3) . ?
C24 C25 1.33(3) . ?
C25 C26 1.45(3) . ?
C26 C27 1.40(3) . ?
C27 C28 1.42(3) . ?
C28 C29 1.35(3) . ?
C29 C30 1.40(3) . ?
C31 C32 1.36(3) . ?
C32 C33 1.38(3) . ?
C33 C34 1.37(3) . ?
C34 C35 1.38(3) . ?
C35 C36 1.52(3) . ?
C36 C37 1.35(3) . ?
C37 C38 1.35(3) . ?
C38 C39 1.37(3) . ?
C39 C40 1.35(3) . ?
C41 C42 1.39(3) . ?
C42 C43 1.39(3) . ?
C43 C44 1.38(3) . ?
C44 C45 1.39(3) . ?
C45 C46 1.48(3) . ?
C46 C47 1.36(3) . ?
C47 C48 1.36(3) . ?
C48 C49 1.40(3) . ?
C49 C50 1.34(3) . ?
C51 C52 1.40(3) . ?
C52 C53 1.35(3) . ?
C53 C54 1.37(3) . ?
C54 C55 1.38(3) . ?
C55 C56 1.50(3) . ?
C56 C57 1.38(3) . ?
C57 C58 1.38(3) . ?
C58 C59 1.40(3) . ?
C59 C60 1.35(3) . ?
C61 C62 1.43(3) . ?
C62 C63 1.33(3) . ?
C63 C64 1.46(3) . ?
C64 C65 1.32(3) . ?
C65 C65 1.54(4) 2 ?

loop_
_platon_squeeze_void_nr
_platon_squeeze_void_average_x
_platon_squeeze_void_average_y
_platon_squeeze_void_average_z
_platon_squeeze_void_volume
_platon_squeeze_void_count_electrons
1 0.000 0.091 0.250 88.3 6.9
2 0.000 -0.092 0.750 88.2 4.5
3 0.143 0.164 0.312 16.9 0.1
4 0.857 0.164 0.188 16.9 0.8
5 0.146 0.195 0.805 17.3 0.7
6 0.854 0.195 0.695 17.3 2.0
7 0.250 0.250 0.500 31.4 1.1
8 0.750 0.249 1.000 31.4 0.9
9 0.354 0.305 0.195 17.3 1.3
10 0.646 0.305 0.305 17.3 0.2
11 0.357 0.335 0.688 16.9 1.0
12 0.500 0.408 0.750 88.2 4.5
13 0.643 0.335 0.812 16.9 0.2
14 0.500 0.591 0.250 88.3 6.9
15 0.357 0.664 0.188 16.9 0.8
16 0.643 0.664 0.312 16.9 0.1
17 0.354 0.695 0.695 17.3 2.0
18 0.646 0.695 0.805 17.3 0.7
19 0.250 0.749 1.000 31.4 0.9
20 0.750 0.750 0.500 31.4 1.1
21 0.146 0.805 0.305 17.3 0.2
22 0.854 0.805 0.195 17.3 1.3
23 0.143 0.835 0.812 16.9 0.2
24 0.857 0.835 0.688 16.9 1.0
